data_4085972
loop_
_publ_author_name
'Ylijoki, Kai E. O.'
'Kirk, Andrew D.'
'B\"ocklein, Sebastian'
'Witherell, Ross D.'
'Stryker, Jeffrey M.'

_publ_section_title
;
 Cobalt-Mediated \h5-Pentadienyl/Alkyne [5 + 2] Cycloaddition Reactions:
 Substitution Effects, Bicyclic Synthesis, and Photochemical
 \h4-Cycloheptadiene Demetalation
;
_journal_issue 13
_journal_name_full Organometallics
_journal_page_first 3335
_journal_paper_doi 10.1021/acs.organomet.5b00346
_journal_volume 34
_journal_year 2015
_chemical_formula_moiety 'C23 H34 Co O2, B F4'
_chemical_formula_sum 'C23 H34 B Co F4 O2'
_chemical_formula_weight 488.24
_chemical_name_systematic
; 
 ? 
;
_space_group_IT_number 14
_symmetry_cell_setting monoclinic
_symmetry_space_group_name_Hall '-P 2yn'
_symmetry_space_group_name_H-M 'P 1 21/n 1'
_atom_sites_solution_hydrogens geom
_atom_sites_solution_primary direct
_atom_sites_solution_secondary difmap
_audit_creation_method SHELXL-97
_cell_angle_alpha 90.00
_cell_angle_beta 91.496(4)
_cell_angle_gamma 90.00
_cell_formula_units_Z 4
_cell_length_a 11.2392(17)
_cell_length_b 16.482(3)
_cell_length_c 12.5865(19)
_cell_measurement_reflns_used 4575
_cell_measurement_temperature 193(2)
_cell_measurement_theta_max 26.132
_cell_measurement_theta_min 4.642
_cell_volume 2330.8(7)
_computing_cell_refinement 'Bruker SAINT (Bruker, 1997)'
_computing_data_collection 'Bruker SMART (Bruker, 1997)'
_computing_data_reduction 'Bruker SAINT (Bruker, 1997)'
_computing_molecular_graphics 'Bruker SHELXTL (Bruker, 1997)'
_computing_publication_material 'Bruker SHELXTL (Bruker, 1997)'
_computing_structure_refinement 'SHELXL-97 (Sheldrick, 1997)'
_computing_structure_solution 'SHELXS-97 (Sheldrick, 1990)'
_diffrn_ambient_temperature 193(2)
_diffrn_detector_area_resol_mean 8.192
_diffrn_measured_fraction_theta_full 1.000
_diffrn_measured_fraction_theta_max 1.000
_diffrn_measurement_device_type 'Bruker PLATFORM diffractometer/SMART 1000 CCD area detector'
_diffrn_measurement_method '\w scans'
_diffrn_radiation_monochromator graphite
_diffrn_radiation_source 'fine-focus sealed tube'
_diffrn_radiation_type MoK\a
_diffrn_radiation_wavelength 0.71073
_diffrn_reflns_av_R_equivalents 0.0000
_diffrn_reflns_av_sigmaI/netI 0.0542
_diffrn_reflns_limit_h_max 13
_diffrn_reflns_limit_h_min -13
_diffrn_reflns_limit_k_max 19
_diffrn_reflns_limit_k_min 0
_diffrn_reflns_limit_l_max 14
_diffrn_reflns_limit_l_min 0
_diffrn_reflns_number 8910
_diffrn_reflns_theta_full 25.00
_diffrn_reflns_theta_max 25.00
_diffrn_reflns_theta_min 2.04
_diffrn_standards_decay_% 0
_diffrn_standards_interval_time 0
_diffrn_standards_number 0
_exptl_absorpt_coefficient_mu 0.785
_exptl_absorpt_correction_T_max 0.8981
_exptl_absorpt_correction_T_min 0.6589
_exptl_absorpt_correction_type multi-scan
_exptl_absorpt_process_details 'TWINABS (Sheldrick, 2002)'
_exptl_crystal_colour red
_exptl_crystal_density_diffrn 1.391
_exptl_crystal_density_method 'not measured'
_exptl_crystal_description prism
_exptl_crystal_F_000 1024
_exptl_crystal_size_max 0.58
_exptl_crystal_size_mid 0.14
_exptl_crystal_size_min 0.14
_refine_diff_density_max 0.991
_refine_diff_density_min -0.300
_refine_diff_density_rms 0.072
_refine_ls_extinction_method none
_refine_ls_goodness_of_fit_ref 0.980
_refine_ls_hydrogen_treatment constr
_refine_ls_matrix_type full
_refine_ls_number_parameters 377
_refine_ls_number_reflns 8933
_refine_ls_number_restraints 41
_refine_ls_restrained_S_all 0.977
_refine_ls_R_factor_all 0.0937
_refine_ls_R_factor_gt 0.0582
_refine_ls_shift/su_max 0.001
_refine_ls_shift/su_mean 0.000
_refine_ls_structure_factor_coef Fsqd
_refine_ls_weighting_details 'calc w=1/[\s^2^(Fo^2^)+(0.0938P)^2^+0.0000P] where P=(Fo^2^+2Fc^2^)/3'
_refine_ls_weighting_scheme calc
_refine_ls_wR_factor_gt 0.1452
_refine_ls_wR_factor_ref 0.1601
_reflns_number_gt 5837
_reflns_number_total 8933
_reflns_threshold_expression I>2\s(I)
_cod_data_source_file om5b00346_si_002.cif
_cod_data_source_block 34
_cod_depositor_comments
;
The following automatic conversions were performed:

'_symmetry_cell_setting' value 'Monoclinic' changed to 'monoclinic'
according to
/usr/data/users/saulius/crontab/automatic-downloads/rss-feeds/ACS/lib/dictionaries/cif_core.dic
dictionary named 'cif_core.dic' version 2.4.2 from 2011-04-26.

Automatic conversion script
Id: cif_fix_values 3271 2015-04-21 07:52:19Z andrius 

 Adding full bibliography for 4085970--4085979.cif.
;
_cod_original_cell_volume 2330.8(6)
_cod_original_sg_symbol_H-M 'P 21/n'
_cod_database_code 4085972

loop_
_symmetry_equiv_pos_as_xyz
'x, y, z'
'-x+1/2, y+1/2, -z+1/2'
'-x, -y, -z'
'x-1/2, -y-1/2, z-1/2'

loop_
_atom_site_label
_atom_site_type_symbol
_atom_site_fract_x
_atom_site_fract_y
_atom_site_fract_z
_atom_site_U_iso_or_equiv
_atom_site_adp_type
_atom_site_occupancy
_atom_site_symmetry_multiplicity
_atom_site_calc_flag
_atom_site_refinement_flags
_atom_site_disorder_assembly
_atom_site_disorder_group
Co Co 0.23206(3) 0.32667(2) 0.42753(3) 0.04012(15) Uani 1 1 d . . .
O1A O 0.3260(5) -0.0440(2) 0.6364(5) 0.0700(9) Uani 0.80 1 d PD A 1
O2A O 0.2295(7) -0.0417(3) 0.4779(4) 0.105(2) Uani 0.80 1 d PD A 1
C1A C 0.3511(3) 0.2621(3) 0.5282(4) 0.0465(11) Uani 0.80 1 d PD A 1
H1A H 0.4201 0.2350 0.4943 0.056 Uiso 0.80 1 calc PR A 1
C2A C 0.3592(4) 0.3457(3) 0.5446(4) 0.0519(13) Uani 0.80 1 d PD A 1
H2A H 0.4345 0.3732 0.5240 0.062 Uiso 0.80 1 calc PR A 1
C3A C 0.2663(5) 0.3943(3) 0.5746(5) 0.0817(16) Uani 0.80 1 d PD A 1
H3A H 0.2776 0.4542 0.5678 0.098 Uiso 0.80 1 calc PR A 1
C4A C 0.1595(5) 0.3680(3) 0.6182(6) 0.103(2) Uani 0.80 1 d PD A 1
H4AA H 0.1081 0.4152 0.6334 0.124 Uiso 0.80 1 calc PR A 1
H4BA H 0.1761 0.3387 0.6856 0.124 Uiso 0.80 1 calc PR A 1
C5A C 0.0988(3) 0.3135(3) 0.5406(4) 0.0499(11) Uani 0.80 1 d PD A 1
H5A H 0.0140 0.3242 0.5193 0.060 Uiso 0.80 1 calc PR A 1
C6A C 0.1472(3) 0.2387(2) 0.5216(3) 0.0413(9) Uani 0.80 1 d PD A 1
H6A H 0.0955 0.1980 0.4838 0.050 Uiso 0.80 1 calc PR A 1
C7A C 0.2584(3) 0.2074(2) 0.5783(3) 0.0397(8) Uani 0.80 1 d PD A 1
H7A H 0.2548 0.2174 0.6565 0.048 Uiso 0.80 1 calc PR A 1
C8A C 0.2809(3) 0.1190(2) 0.5561(3) 0.0542(10) Uani 0.80 1 d PD A 1
H8AA H 0.3611 0.1045 0.5845 0.065 Uiso 0.80 1 calc PR A 1
H8BA H 0.2804 0.1105 0.4782 0.065 Uiso 0.80 1 calc PR A 1
C9A C 0.1895(3) 0.0626(2) 0.6047(4) 0.0602(12) Uani 0.80 1 d PD A 1
H9AA H 0.1871 0.0733 0.6820 0.072 Uiso 0.80 1 calc PR A 1
H9BA H 0.1099 0.0756 0.5736 0.072 Uiso 0.80 1 calc PR A 1
C10A C 0.2135(4) -0.0269(2) 0.5880(4) 0.0664(14) Uani 0.80 1 d PD A 1
C11A C 0.1212(6) -0.0822(3) 0.6276(9) 0.121(3) Uani 0.80 1 d PD A 1
H11A H 0.0436 -0.0673 0.5960 0.145 Uiso 0.80 1 calc PR A 1
H11B H 0.1182 -0.0778 0.7052 0.145 Uiso 0.80 1 calc PR A 1
H11C H 0.1404 -0.1381 0.6080 0.145 Uiso 0.80 1 calc PR A 1
C12A C 0.3872(7) -0.0998(4) 0.5746(7) 0.0927(18) Uani 0.80 1 d PD A 1
H12A H 0.3843 -0.1548 0.6062 0.111 Uiso 0.80 1 calc PR A 1
H12B H 0.4715 -0.0836 0.5677 0.111 Uiso 0.80 1 calc PR A 1
C13A C 0.3232(12) -0.0978(6) 0.4694(7) 0.157(3) Uani 0.80 1 d PD A 1
H13A H 0.3779 -0.0808 0.4132 0.189 Uiso 0.80 1 calc PR A 1
H13B H 0.2915 -0.1522 0.4513 0.189 Uiso 0.80 1 calc PR A 1
O1B O 0.344(2) -0.0632(8) 0.635(2) 0.0700(9) Uani 0.20 1 d PD A 2
O2B O 0.264(4) -0.0286(12) 0.4765(16) 0.105(2) Uani 0.20 1 d PD A 2
C1B C 0.1139(9) 0.2698(6) 0.5251(11) 0.0465(11) Uani 0.20 1 d PD A 2
H1B H 0.0425 0.2438 0.4904 0.056 Uiso 0.20 1 calc PR A 2
C2B C 0.1114(10) 0.3540(6) 0.5379(14) 0.0519(13) Uani 0.20 1 d PD A 2
H2B H 0.0377 0.3831 0.5133 0.062 Uiso 0.20 1 calc PR A 2
C3B C 0.2085(11) 0.4006(5) 0.5671(13) 0.0817(16) Uani 0.20 1 d PD A 2
H3B H 0.2012 0.4604 0.5558 0.098 Uiso 0.20 1 calc PR A 2
C4B C 0.3156(12) 0.3724(6) 0.6132(16) 0.103(2) Uani 0.20 1 d PD A 2
H4AB H 0.3002 0.3451 0.6815 0.124 Uiso 0.20 1 calc PR A 2
H4BB H 0.3704 0.4184 0.6271 0.124 Uiso 0.20 1 calc PR A 2
C5B C 0.3695(9) 0.3146(8) 0.5385(15) 0.0499(11) Uani 0.20 1 d PD A 2
H5B H 0.4535 0.3229 0.5164 0.060 Uiso 0.20 1 calc PR A 2
C6B C 0.3160(8) 0.2406(7) 0.5220(11) 0.0413(9) Uani 0.20 1 d PD A 2
H6B H 0.3631 0.1979 0.4855 0.050 Uiso 0.20 1 calc PR A 2
C7B C 0.2056(7) 0.2138(5) 0.5785(8) 0.0397(8) Uani 0.20 1 d PD A 2
H7B H 0.2132 0.2255 0.6563 0.048 Uiso 0.20 1 calc PR A 2
C8B C 0.1769(10) 0.1257(5) 0.5597(12) 0.0542(10) Uani 0.20 1 d PD A 2
H8AB H 0.1798 0.1143 0.4825 0.065 Uiso 0.20 1 calc PR A 2
H8BB H 0.0946 0.1150 0.5823 0.065 Uiso 0.20 1 calc PR A 2
C9B C 0.2616(14) 0.0679(5) 0.6188(14) 0.0602(12) Uani 0.20 1 d PD A 2
H9AB H 0.3444 0.0847 0.6055 0.072 Uiso 0.20 1 calc PR A 2
H9BB H 0.2489 0.0731 0.6960 0.072 Uiso 0.20 1 calc PR A 2
C10B C 0.2473(16) -0.0205(5) 0.5878(16) 0.0664(14) Uani 0.20 1 d PD A 2
C11B C 0.133(2) -0.0577(10) 0.616(4) 0.121(3) Uani 0.20 1 d PD A 2
H11D H 0.0692 -0.0363 0.5691 0.145 Uiso 0.20 1 calc PR A 2
H11E H 0.1154 -0.0447 0.6899 0.145 Uiso 0.20 1 calc PR A 2
H11F H 0.1377 -0.1167 0.6074 0.145 Uiso 0.20 1 calc PR A 2
C12B C 0.383(3) -0.1232(13) 0.566(3) 0.0927(18) Uani 0.20 1 d PD A 2
H12C H 0.3551 -0.1774 0.5878 0.111 Uiso 0.20 1 calc PR A 2
H12D H 0.4712 -0.1240 0.5633 0.111 Uiso 0.20 1 calc PR A 2
C13B C 0.330(4) -0.0999(16) 0.461(3) 0.157(3) Uani 0.20 1 d PD A 2
H13C H 0.3928 -0.0901 0.4088 0.189 Uiso 0.20 1 calc PR A 2
H13D H 0.2771 -0.1437 0.4330 0.189 Uiso 0.20 1 calc PR A 2
C20 C 0.2203(3) 0.27371(19) 0.2800(2) 0.0559(9) Uani 1 1 d . A .
C21 C 0.3240(3) 0.3205(2) 0.2873(3) 0.0565(9) Uani 1 1 d . A .
C22 C 0.2922(3) 0.4016(2) 0.3101(3) 0.0563(9) Uani 1 1 d . A .
C23 C 0.1684(3) 0.4056(2) 0.3130(3) 0.0580(9) Uani 1 1 d . A .
C24 C 0.1231(3) 0.3264(2) 0.2949(3) 0.0559(9) Uani 1 1 d . A .
C25 C 0.2087(5) 0.1854(2) 0.2523(3) 0.1022(17) Uani 1 1 d . . .
H25A H 0.2042 0.1793 0.1748 0.123 Uiso 1 1 calc R A .
H25B H 0.1363 0.1635 0.2830 0.123 Uiso 1 1 calc R . .
H25C H 0.2781 0.1559 0.2808 0.123 Uiso 1 1 calc R . .
C26 C 0.4478(4) 0.2908(3) 0.2704(4) 0.1012(17) Uani 1 1 d . . .
H26A H 0.4510 0.2320 0.2818 0.121 Uiso 1 1 calc R A .
H26B H 0.5028 0.3177 0.3207 0.121 Uiso 1 1 calc R . .
H26C H 0.4707 0.3032 0.1976 0.121 Uiso 1 1 calc R . .
C27 C 0.3781(4) 0.4720(3) 0.3202(4) 0.1050(17) Uani 1 1 d . . .
H27A H 0.3494 0.5105 0.3731 0.126 Uiso 1 1 calc R A .
H27B H 0.3837 0.4993 0.2513 0.126 Uiso 1 1 calc R . .
H27C H 0.4568 0.4518 0.3427 0.126 Uiso 1 1 calc R . .
C28 C 0.0964(4) 0.4812(3) 0.3302(4) 0.1036(17) Uani 1 1 d . . .
H28A H 0.0765 0.5063 0.2615 0.124 Uiso 1 1 calc R A .
H28B H 0.1429 0.5195 0.3741 0.124 Uiso 1 1 calc R . .
H28C H 0.0230 0.4672 0.3664 0.124 Uiso 1 1 calc R . .
C29 C -0.0048(3) 0.3040(3) 0.2841(4) 0.1045(17) Uani 1 1 d . . .
H29A H -0.0186 0.2530 0.3220 0.125 Uiso 1 1 calc R A .
H29B H -0.0265 0.2971 0.2087 0.125 Uiso 1 1 calc R . .
H29C H -0.0536 0.3470 0.3144 0.125 Uiso 1 1 calc R . .
F1A F 0.3575(5) 0.6244(7) 0.5097(6) 0.113(3) Uani 0.50 1 d P B 1
F2A F 0.1951(9) 0.7054(6) 0.4977(7) 0.125(3) Uani 0.50 1 d P B 1
F3A F 0.2762(14) 0.6775(11) 0.6541(10) 0.169(7) Uani 0.50 1 d P B 1
F4A F 0.1902(12) 0.5907(5) 0.5705(13) 0.184(6) Uani 0.50 1 d P B 1
B1A B 0.2659(16) 0.6519(7) 0.5615(11) 0.048(4) Uani 0.50 1 d P B 1
F1B F 0.3644(6) 0.6953(5) 0.4987(5) 0.095(2) Uani 0.50 1 d P C 2
F2B F 0.3364(12) 0.5867(4) 0.5907(13) 0.201(6) Uani 0.50 1 d P C 2
F3B F 0.2701(13) 0.7063(6) 0.6420(11) 0.094(4) Uani 0.50 1 d P C 2
F4B F 0.1822(5) 0.6338(9) 0.5028(6) 0.120(4) Uani 0.50 1 d P C 2
B1B B 0.2797(17) 0.661(2) 0.544(2) 0.161(15) Uani 0.50 1 d P C 2

loop_
_atom_site_aniso_label
_atom_site_aniso_U_11
_atom_site_aniso_U_22
_atom_site_aniso_U_33
_atom_site_aniso_U_23
_atom_site_aniso_U_13
_atom_site_aniso_U_12
Co 0.0493(2) 0.0350(2) 0.0360(2) -0.00153(19) 0.00155(16) 0.00116(19)
O1A 0.097(3) 0.054(2) 0.0588(19) -0.011(2) 0.0000(18) 0.0219(17)
O2A 0.208(7) 0.055(2) 0.0497(19) -0.0021(17) -0.027(3) 0.013(3)
C1A 0.042(2) 0.053(3) 0.044(3) 0.007(2) -0.0064(18) 0.0025(19)
C2A 0.055(2) 0.043(3) 0.057(3) -0.005(2) -0.015(2) -0.0054(19)
C3A 0.102(5) 0.042(2) 0.102(4) -0.025(3) 0.020(4) -0.008(3)
C4A 0.083(4) 0.074(4) 0.151(6) -0.043(4) -0.001(4) 0.022(3)
C5A 0.047(2) 0.057(3) 0.046(3) -0.002(2) 0.0136(18) 0.0098(19)
C6A 0.036(2) 0.049(2) 0.039(2) 0.0107(19) 0.0006(16) -0.0010(16)
C7A 0.037(2) 0.0423(18) 0.0402(19) 0.0003(15) 0.0010(19) 0.0064(18)
C8A 0.069(3) 0.043(2) 0.051(3) 0.0019(18) 0.007(2) 0.005(2)
C9A 0.066(3) 0.045(2) 0.069(3) 0.012(2) 0.005(3) -0.002(2)
C10A 0.098(4) 0.052(2) 0.049(2) -0.0014(19) -0.020(3) 0.009(2)
C11A 0.110(4) 0.064(4) 0.190(8) 0.054(5) 0.005(4) -0.012(3)
C12A 0.133(4) 0.054(4) 0.092(5) -0.015(5) 0.031(3) 0.023(3)
C13A 0.302(9) 0.102(5) 0.069(4) -0.021(4) 0.022(5) 0.060(5)
O1B 0.097(3) 0.054(2) 0.0588(19) -0.011(2) 0.0000(18) 0.0219(17)
O2B 0.208(7) 0.055(2) 0.0497(19) -0.0021(17) -0.027(3) 0.013(3)
C1B 0.042(2) 0.053(3) 0.044(3) 0.007(2) -0.0064(18) 0.0025(19)
C2B 0.055(2) 0.043(3) 0.057(3) -0.005(2) -0.015(2) -0.0054(19)
C3B 0.102(5) 0.042(2) 0.102(4) -0.025(3) 0.020(4) -0.008(3)
C4B 0.083(4) 0.074(4) 0.151(6) -0.043(4) -0.001(4) 0.022(3)
C5B 0.047(2) 0.057(3) 0.046(3) -0.002(2) 0.0136(18) 0.0098(19)
C6B 0.036(2) 0.049(2) 0.039(2) 0.0107(19) 0.0006(16) -0.0010(16)
C7B 0.037(2) 0.0423(18) 0.0402(19) 0.0003(15) 0.0010(19) 0.0064(18)
C8B 0.069(3) 0.043(2) 0.051(3) 0.0019(18) 0.007(2) 0.005(2)
C9B 0.066(3) 0.045(2) 0.069(3) 0.012(2) 0.005(3) -0.002(2)
C10B 0.098(4) 0.052(2) 0.049(2) -0.0014(19) -0.020(3) 0.009(2)
C11B 0.110(4) 0.064(4) 0.190(8) 0.054(5) 0.005(4) -0.012(3)
C12B 0.133(4) 0.054(4) 0.092(5) -0.015(5) 0.031(3) 0.023(3)
C13B 0.302(9) 0.102(5) 0.069(4) -0.021(4) 0.022(5) 0.060(5)
C20 0.094(3) 0.046(2) 0.0276(18) 0.0015(15) 0.0005(17) -0.0036(19)
C21 0.061(2) 0.065(2) 0.044(2) 0.0106(19) 0.0120(15) 0.0121(18)
C22 0.067(2) 0.045(2) 0.057(2) 0.0125(17) 0.0060(17) -0.0072(16)
C23 0.073(2) 0.055(2) 0.046(2) 0.0131(18) 0.0005(17) 0.0160(17)
C24 0.061(2) 0.074(3) 0.032(2) 0.0140(19) -0.0048(14) -0.0116(19)
C25 0.205(5) 0.054(3) 0.048(3) -0.014(2) 0.010(3) -0.012(3)
C26 0.091(3) 0.131(4) 0.084(4) 0.021(3) 0.041(3) 0.043(3)
C27 0.124(4) 0.081(3) 0.110(5) 0.019(3) 0.005(3) -0.049(3)
C28 0.127(4) 0.076(3) 0.107(5) 0.023(3) -0.002(3) 0.045(3)
C29 0.073(3) 0.174(5) 0.066(3) 0.019(3) -0.018(2) -0.040(3)
F1A 0.065(4) 0.191(9) 0.085(5) 0.002(6) 0.007(3) 0.018(5)
F2A 0.131(7) 0.134(6) 0.113(6) 0.036(5) 0.038(4) 0.035(5)
F3A 0.097(6) 0.36(2) 0.047(5) -0.026(10) 0.010(4) -0.005(12)
F4A 0.190(10) 0.067(5) 0.301(16) -0.047(7) 0.101(11) -0.004(5)
B1A 0.081(12) 0.043(5) 0.019(5) 0.008(4) 0.014(5) -0.006(5)
F1B 0.089(4) 0.137(5) 0.061(4) -0.002(4) 0.021(3) -0.030(4)
F2B 0.240(11) 0.062(5) 0.293(16) 0.017(7) -0.137(11) -0.020(5)
F3B 0.091(6) 0.072(3) 0.121(10) -0.040(4) 0.021(5) -0.020(3)
F4B 0.043(3) 0.235(12) 0.080(5) -0.037(6) -0.009(3) -0.016(6)
B1B 0.022(7) 0.37(4) 0.087(17) -0.01(2) 0.006(8) 0.052(17)

loop_
_atom_type_symbol
_atom_type_description
_atom_type_scat_dispersion_real
_atom_type_scat_dispersion_imag
_atom_type_scat_source
C C 0.0033 0.0016 'International Tables Vol C Tables 4.2.6.8 and 6.1.1.4'
H H 0.0000 0.0000 'International Tables Vol C Tables 4.2.6.8 and 6.1.1.4'
B B 0.0013 0.0007 'International Tables Vol C Tables 4.2.6.8 and 6.1.1.4'
O O 0.0106 0.0060 'International Tables Vol C Tables 4.2.6.8 and 6.1.1.4'
F F 0.0171 0.0103 'International Tables Vol C Tables 4.2.6.8 and 6.1.1.4'
Co Co 0.3494 0.9721 'International Tables Vol C Tables 4.2.6.8 and 6.1.1.4'

loop_
_geom_angle_atom_site_label_1
_geom_angle_atom_site_label_2
_geom_angle_atom_site_label_3
_geom_angle
C2B Co C24 99.4(4)
C24 Co C2A 168.14(16)
C2B Co C20 133.6(4)
C24 Co C20 40.31(13)
C2A Co C20 137.95(17)
C2B Co C22 127.0(3)
C24 Co C22 67.35(13)
C2A Co C22 100.87(17)
C20 Co C22 67.64(13)
C2B Co C23 96.5(3)
C24 Co C23 40.43(13)
C2A Co C23 129.05(17)
C20 Co C23 67.80(14)
C22 Co C23 39.68(12)
C2B Co C1B 40.1(3)
C24 Co C1B 96.0(3)
C20 Co C1B 108.6(4)
C22 Co C1B 158.9(3)
C23 Co C1B 119.2(3)
C2B Co C6B 93.6(4)
C24 Co C6B 136.4(4)
C20 Co C6B 104.3(4)
C22 Co C6B 132.4(3)
C23 Co C6B 169.9(3)
C1B Co C6B 68.7(3)
C2B Co C5B 93.5(5)
C24 Co C5B 166.8(5)
C20 Co C5B 126.9(5)
C22 Co C5B 106.9(4)
C23 Co C5B 140.9(3)
C1B Co C5B 92.0(4)
C6B Co C5B 38.8(3)
C2B Co C21 163.2(4)
C24 Co C21 66.76(13)
C2A Co C21 105.44(17)
C20 Co C21 39.64(13)
C22 Co C21 40.14(13)
C23 Co C21 66.82(13)
C1B Co C21 146.1(4)
C6B Co C21 103.1(3)
C5B Co C21 101.0(4)
C24 Co C5A 97.51(16)
C2A Co C5A 91.40(18)
C20 Co C5A 122.55(17)
C22 Co C5A 143.34(17)
C23 Co C5A 107.36(16)
C21 Co C5A 162.05(16)
C24 Co C1A 147.95(17)
C2A Co C1A 39.22(16)
C20 Co C1A 110.75(16)
C22 Co C1A 121.38(15)
C23 Co C1A 160.91(15)
C21 Co C1A 99.47(16)
C5A Co C1A 89.60(18)
C24 Co C6A 100.75(14)
C2A Co C6A 91.09(17)
C20 Co C6A 101.26(15)
C22 Co C6A 167.62(15)
C23 Co C6A 132.25(14)
C21 Co C6A 133.27(15)
C5A Co C6A 37.95(15)
C1A Co C6A 66.77(15)
C2B Co C3B 38.3(3)
C24 Co C3B 125.6(3)
C20 Co C3B 165.7(3)
C22 Co C3B 107.2(3)
C23 Co C3B 99.5(3)
C1B Co C3B 71.1(4)
C6B Co C3B 89.0(4)
C5B Co C3B 67.1(4)
C21 Co C3B 142.7(3)
C24 Co C3A 141.33(18)
C2A Co C3A 37.75(18)
C20 Co C3A 171.26(18)
C22 Co C3A 104.41(18)
C23 Co C3A 108.73(17)
C21 Co C3A 131.78(18)
C5A Co C3A 65.9(2)
C1A Co C3A 69.71(19)
C6A Co C3A 86.99(19)
C12A O1A C10A 109.7(3)
C13A O2A C10A 107.4(4)
C2A C1A C7A 124.4(4)
C2A C1A Co 68.2(2)
C7A C1A Co 96.7(2)
C3A C2A C1A 124.5(4)
C3A C2A Co 76.5(3)
C1A C2A Co 72.6(2)
C2A C3A C4A 126.3(5)
C2A C3A Co 65.8(3)
C4A C3A Co 92.3(4)
C3A C4A C5A 108.3(5)
C6A C5A C4A 118.9(4)
C6A C5A Co 71.5(2)
C4A C5A Co 93.5(3)
C5A C6A C7A 123.4(4)
C5A C6A Co 70.6(2)
C7A C6A Co 96.8(2)
C8A C7A C6A 112.5(3)
C8A C7A C1A 112.0(3)
C6A C7A C1A 99.7(3)
C7A C8A C9A 113.4(3)
C10A C9A C8A 114.4(3)
O1A C10A O2A 104.5(3)
O1A C10A C11A 111.1(4)
O2A C10A C11A 109.4(4)
O1A C10A C9A 107.1(3)
O2A C10A C9A 109.1(4)
C11A C10A C9A 115.1(4)
O1A C12A C13A 104.3(4)
O2A C13A C12A 107.0(4)
C12B O1B C10B 109.7(4)
C13B O2B C10B 107.4(4)
C2B C1B C7B 124.4(4)
C2B C1B Co 68.4(5)
C7B C1B Co 95.7(5)
C3B C2B C1B 124.5(4)
C3B C2B Co 76.5(5)
C1B C2B Co 71.5(4)
C2B C3B C4B 126.3(5)
C2B C3B Co 65.3(5)
C4B C3B Co 91.6(5)
C3B C4B C5B 108.2(5)
C6B C5B C4B 118.9(4)
C6B C5B Co 70.5(4)
C4B C5B Co 93.2(5)
C5B C6B C7B 123.4(4)
C5B C6B Co 70.7(5)
C7B C6B Co 95.9(5)
C8B C7B C6B 112.5(3)
C8B C7B C1B 112.0(3)
C6B C7B C1B 99.7(3)
C7B C8B C9B 113.4(3)
C10B C9B C8B 114.5(4)
O1B C10B O2B 104.5(3)
O1B C10B C11B 111.1(4)
O2B C10B C11B 109.3(4)
O1B C10B C9B 107.1(3)
O2B C10B C9B 109.1(4)
C11B C10B C9B 115.1(4)
O1B C12B C13B 104.3(4)
O2B C13B C12B 107.0(4)
C21 C20 C24 107.4(3)
C21 C20 C25 128.0(4)
C24 C20 C25 124.4(4)
C21 C20 Co 70.9(2)
C24 C20 Co 69.52(19)
C25 C20 Co 128.7(3)
C20 C21 C22 108.6(3)
C20 C21 C26 126.0(4)
C22 C21 C26 125.3(4)
C20 C21 Co 69.50(18)
C22 C21 Co 69.29(19)
C26 C21 Co 128.7(3)
C23 C22 C21 107.9(3)
C23 C22 C27 126.6(4)
C21 C22 C27 125.3(3)
C23 C22 Co 70.27(19)
C21 C22 Co 70.57(19)
C27 C22 Co 128.5(3)
C22 C23 C24 107.8(3)
C22 C23 C28 125.7(4)
C24 C23 C28 126.5(3)
C22 C23 Co 70.05(19)
C24 C23 Co 69.33(19)
C28 C23 Co 127.0(3)
C20 C24 C23 108.2(3)
C20 C24 C29 125.7(4)
C23 C24 C29 125.9(4)
C20 C24 Co 70.16(18)
C23 C24 Co 70.24(19)
C29 C24 Co 129.2(3)
F3A B1A F1A 121.8(17)
F3A B1A F4A 102.8(13)
F1A B1A F4A 107.1(10)
F3A B1A F2A 110.9(12)
F1A B1A F2A 111.6(10)
F4A B1A F2A 99.7(14)
F1B B1B F4B 129(2)
F1B B1B F3B 104(2)
F4B B1B F3B 116.4(17)
F1B B1B F2B 102.9(15)
F4B B1B F2B 102(3)
F3B B1B F2B 97.1(18)

loop_
_geom_bond_atom_site_label_1
_geom_bond_atom_site_label_2
_geom_bond_distance
Co C2B 2.018(15)
Co C24 2.044(3)
Co C2A 2.050(4)
Co C20 2.053(3)
Co C22 2.054(3)
Co C23 2.057(3)
Co C1B 2.058(12)
Co C6B 2.063(13)
Co C5B 2.065(15)
Co C21 2.070(3)
Co C5A 2.104(4)
Co C1A 2.107(4)
Co C6A 2.116(4)
Co C3B 2.160(14)
Co C3A 2.186(5)
O1A C12A 1.398(5)
O1A C10A 1.417(4)
O2A C13A 1.407(6)
O2A C10A 1.424(5)
C1A C2A 1.396(6)
C1A C7A 1.527(5)
C2A C3A 1.376(6)
C3A C4A 1.402(7)
C4A C5A 1.479(7)
C5A C6A 1.372(6)
C6A C7A 1.513(5)
C7A C8A 1.505(5)
C8A C9A 1.526(5)
C9A C10A 1.515(5)
C10A C11A 1.477(5)
C12A C13A 1.491(8)
O1B C12B 1.398(5)
O1B C10B 1.417(4)
O2B C13B 1.407(6)
O2B C10B 1.424(5)
C1B C2B 1.396(6)
C1B C7B 1.527(5)
C2B C3B 1.376(6)
C3B C4B 1.402(7)
C4B C5B 1.480(7)
C5B C6B 1.372(6)
C6B C7B 1.513(5)
C7B C8B 1.505(5)
C8B C9B 1.526(5)
C9B C10B 1.515(5)
C10B C11B 1.477(6)
C12B C13B 1.490(8)
C20 C21 1.398(4)
C20 C24 1.412(5)
C20 C25 1.502(5)
C21 C22 1.415(4)
C21 C26 1.496(4)
C22 C23 1.395(4)
C22 C27 1.513(5)
C23 C24 1.417(5)
C23 C28 1.504(5)
C24 C29 1.487(4)
F1A B1A 1.313(16)
F2A B1A 1.423(17)
F3A B1A 1.243(18)
F4A B1A 1.327(18)
F1B B1B 1.25(3)
F2B B1B 1.50(3)
F3B B1B 1.45(3)
F4B B1B 1.28(3)

loop_
_geom_torsion_atom_site_label_1
_geom_torsion_atom_site_label_2
_geom_torsion_atom_site_label_3
_geom_torsion_atom_site_label_4
_geom_torsion
C24 Co C1A C2A 163.7(3)
C20 Co C1A C2A 142.3(3)
C22 Co C1A C2A 66.6(3)
C23 Co C1A C2A 60.4(6)
C21 Co C1A C2A 102.8(3)
C5A Co C1A C2A -92.7(3)
C6A Co C1A C2A -124.0(3)
C3A Co C1A C2A -28.3(3)
C24 Co C1A C7A -71.9(4)
C2A Co C1A C7A 124.5(4)
C20 Co C1A C7A -93.2(3)
C22 Co C1A C7A -169.0(2)
C23 Co C1A C7A -175.1(4)
C21 Co C1A C7A -132.7(2)
C5A Co C1A C7A 31.7(3)
C6A Co C1A C7A 0.5(2)
C3A Co C1A C7A 96.1(3)
C7A C1A C2A C3A -23.9(7)
Co C1A C2A C3A 59.1(4)
C7A C1A C2A Co -83.0(4)
C24 Co C2A C3A 93.2(9)
C20 Co C2A C3A 168.1(3)
C22 Co C2A C3A 99.6(3)
C23 Co C2A C3A 68.1(3)
C21 Co C2A C3A 140.6(3)
C5A Co C2A C3A -45.7(3)
C1A Co C2A C3A -133.4(4)
C6A Co C2A C3A -83.7(3)
C24 Co C2A C1A -133.5(7)
C20 Co C2A C1A -58.5(3)
C22 Co C2A C1A -127.1(3)
C23 Co C2A C1A -158.5(2)
C21 Co C2A C1A -86.1(3)
C5A Co C2A C1A 87.6(3)
C6A Co C2A C1A 49.7(3)
C3A Co C2A C1A 133.4(4)
C1A C2A C3A C4A 16.6(9)
Co C2A C3A C4A 74.0(6)
C1A C2A C3A Co -57.4(4)
C24 Co C3A C2A -160.8(3)
C20 Co C3A C2A -65.3(12)
C22 Co C3A C2A -89.2(3)
C23 Co C3A C2A -130.4(3)
C21 Co C3A C2A -55.2(3)
C5A Co C3A C2A 128.4(3)
C1A Co C3A C2A 29.4(3)
C6A Co C3A C2A 95.7(3)
C24 Co C3A C4A 70.0(5)
C2A Co C3A C4A -129.1(5)
C20 Co C3A C4A 165.6(10)
C22 Co C3A C4A 141.7(3)
C23 Co C3A C4A 100.4(4)
C21 Co C3A C4A 175.7(3)
C5A Co C3A C4A -0.7(3)
C1A Co C3A C4A -99.8(4)
C6A Co C3A C4A -33.5(4)
C2A C3A C4A C5A -60.3(8)
Co C3A C4A C5A 1.0(5)
C3A C4A C5A C6A 69.7(7)
C3A C4A C5A Co -1.1(5)
C24 Co C5A C6A 97.9(3)
C2A Co C5A C6A -90.0(3)
C20 Co C5A C6A 63.8(3)
C22 Co C5A C6A 159.6(2)
C23 Co C5A C6A 138.1(2)
C21 Co C5A C6A 70.0(6)
C1A Co C5A C6A -50.8(3)
C3A Co C5A C6A -118.7(3)
C24 Co C5A C4A -142.8(3)
C2A Co C5A C4A 29.4(4)
C20 Co C5A C4A -176.9(3)
C22 Co C5A C4A -81.0(4)
C23 Co C5A C4A -102.5(3)
C21 Co C5A C4A -170.6(4)
C1A Co C5A C4A 68.6(4)
C6A Co C5A C4A 119.4(4)
C3A Co C5A C4A 0.7(3)
C4A C5A C6A C7A 1.7(6)
Co C5A C6A C7A 85.3(3)
C4A C5A C6A Co -83.6(4)
C24 Co C6A C5A -88.5(3)
C2A Co C6A C5A 90.9(3)
C20 Co C6A C5A -129.6(3)
C22 Co C6A C5A -104.0(7)
C23 Co C6A C5A -59.4(3)
C21 Co C6A C5A -156.6(2)
C1A Co C6A C5A 122.5(3)
C3A Co C6A C5A 53.3(3)
C24 Co C6A C7A 148.5(2)
C2A Co C6A C7A -32.2(3)
C20 Co C6A C7A 107.4(2)
C22 Co C6A C7A 132.9(6)
C23 Co C6A C7A 177.6(2)
C21 Co C6A C7A 80.4(3)
C5A Co C6A C7A -123.0(4)
C1A Co C6A C7A -0.5(2)
C3A Co C6A C7A -69.7(3)
C5A C6A C7A C8A 170.6(4)
Co C6A C7A C8A -118.2(3)
C5A C6A C7A C1A -70.5(4)
Co C6A C7A C1A 0.7(3)
C2A C1A C7A C8A -173.3(4)
Co C1A C7A C8A 118.6(3)
C2A C1A C7A C6A 67.4(5)
Co C1A C7A C6A -0.7(3)
C6A C7A C8A C9A -68.4(4)
C1A C7A C8A C9A -179.8(4)
C7A C8A C9A C10A -177.2(4)
C12A O1A C10A O2A -26.5(4)
C12A O1A C10A C11A 91.4(5)
C12A O1A C10A C9A -142.2(4)
C13A O2A C10A O1A 25.5(5)
C13A O2A C10A C11A -93.5(5)
C13A O2A C10A C9A 139.8(5)
C8A C9A C10A O1A 60.3(5)
C8A C9A C10A O2A -52.3(6)
C8A C9A C10A C11A -175.7(5)
C10A O1A C12A C13A 16.6(6)
C10A O2A C13A C12A -15.7(7)
O1A C12A C13A O2A -0.4(7)
C24 Co C1B C2B -97.5(4)
C20 Co C1B C2B -136.9(4)
C22 Co C1B C2B -60.9(8)
C23 Co C1B C2B -62.4(4)
C6B Co C1B C2B 124.7(5)
C5B Co C1B C2B 93.0(6)
C21 Co C1B C2B -153.8(6)
C3B Co C1B C2B 28.1(3)
C2B Co C1B C7B -124.9(4)
C24 Co C1B C7B 137.6(4)
C20 Co C1B C7B 98.3(4)
C22 Co C1B C7B 174.2(7)
C23 Co C1B C7B 172.7(3)
C6B Co C1B C7B -0.2(4)
C5B Co C1B C7B -31.9(6)
C21 Co C1B C7B 81.3(7)
C3B Co C1B C7B -96.8(4)
C7B C1B C2B C3B 23.8(8)
Co C1B C2B C3B -58.0(7)
C7B C1B C2B Co 81.8(6)
C24 Co C2B C3B -137.8(4)
C20 Co C2B C3B -162.5(4)
C22 Co C2B C3B -69.2(5)
C23 Co C2B C3B -97.1(4)
C1B Co C2B C3B 134.0(5)
C6B Co C2B C3B 83.9(5)
C5B Co C2B C3B 45.0(5)
C21 Co C2B C3B -104.3(12)
C24 Co C2B C1B 88.1(3)
C20 Co C2B C1B 63.4(5)
C22 Co C2B C1B 156.8(4)
C23 Co C2B C1B 128.8(3)
C6B Co C2B C1B -50.1(5)
C5B Co C2B C1B -89.1(5)
C21 Co C2B C1B 121.6(11)
C3B Co C2B C1B -134.0(5)
C1B C2B C3B C4B -16.6(10)
Co C2B C3B C4B -72.5(7)
C1B C2B C3B Co 55.9(6)
C24 Co C3B C2B 54.5(5)
C20 Co C3B C2B 62.0(14)
C22 Co C3B C2B 128.6(4)
C23 Co C3B C2B 88.5(4)
C1B Co C3B C2B -29.3(3)
C6B Co C3B C2B -97.0(5)
C5B Co C3B C2B -130.0(4)
C21 Co C3B C2B 152.4(5)
C2B Co C3B C4B 129.7(5)
C24 Co C3B C4B -175.8(5)
C20 Co C3B C4B -168.3(13)
C22 Co C3B C4B -101.7(5)
C23 Co C3B C4B -141.8(5)
C1B Co C3B C4B 100.5(5)
C6B Co C3B C4B 32.7(5)
C5B Co C3B C4B -0.2(4)
C21 Co C3B C4B -77.8(7)
C2B C3B C4B C5B 60.4(9)
Co C3B C4B C5B 0.3(6)
C3B C4B C5B C6B -69.8(7)
C3B C4B C5B Co -0.3(6)
C2B Co C5B C6B 91.4(5)
C24 Co C5B C6B -76.2(15)
C20 Co C5B C6B -63.9(5)
C22 Co C5B C6B -138.2(3)
C23 Co C5B C6B -163.9(5)
C1B Co C5B C6B 51.3(5)
C21 Co C5B C6B -97.3(4)
C3B Co C5B C6B 119.8(4)
C2B Co C5B C4B -28.2(6)
C24 Co C5B C4B 164.2(13)
C20 Co C5B C4B 176.6(5)
C22 Co C5B C4B 102.2(5)
C23 Co C5B C4B 76.6(6)
C1B Co C5B C4B -68.3(7)
C6B Co C5B C4B -119.6(5)
C21 Co C5B C4B 143.2(5)
C3B Co C5B C4B 0.2(4)
C4B C5B C6B C7B -1.7(7)
Co C5B C6B C7B -84.3(5)
C4B C5B C6B Co 82.6(7)
C2B Co C6B C5B -91.1(6)
C24 Co C6B C5B 161.2(6)
C20 Co C6B C5B 132.2(5)
C22 Co C6B C5B 59.6(4)
C23 Co C6B C5B 94.6(16)
C1B Co C6B C5B -123.1(5)
C21 Co C6B C5B 91.3(5)
C3B Co C6B C5B -53.1(4)
C2B Co C6B C7B 32.2(6)
C24 Co C6B C7B -75.4(6)
C20 Co C6B C7B -104.5(5)
C22 Co C6B C7B -177.1(3)
C23 Co C6B C7B -142.1(15)
C1B Co C6B C7B 0.2(4)
C5B Co C6B C7B 123.3(4)
C21 Co C6B C7B -145.3(4)
C3B Co C6B C7B 70.3(5)
C5B C6B C7B C8B -170.6(4)
Co C6B C7B C8B 118.6(5)
C5B C6B C7B C1B 70.5(5)
Co C6B C7B C1B -0.3(5)
C2B C1B C7B C8B 173.4(4)
Co C1B C7B C8B -119.0(5)
C2B C1B C7B C6B -67.4(5)
Co C1B C7B C6B 0.3(5)
C6B C7B C8B C9B 72.9(13)
C1B C7B C8B C9B -175.7(13)
C7B C8B C9B C10B -170.7(10)
C12B O1B C10B O2B -26.4(6)
C12B O1B C10B C11B 91.5(6)
C12B O1B C10B C9B -142.1(5)
C13B O2B C10B O1B 25.5(6)
C13B O2B C10B C11B -93.5(7)
C13B O2B C10B C9B 139.8(6)
C8B C9B C10B O1B 170.1(18)
C8B C9B C10B O2B 57.4(18)
C8B C9B C10B C11B -65.9(18)
C10B O1B C12B C13B 16.5(8)
C10B O2B C13B C12B -15.8(9)
O1B C12B C13B O2B -0.2(9)
C2B Co C20 C21 157.3(4)
C24 Co C20 C21 117.8(3)
C2A Co C20 C21 -44.3(3)
C22 Co C20 C21 36.95(19)
C23 Co C20 C21 80.0(2)
C1B Co C20 C21 -165.3(3)
C6B Co C20 C21 -93.4(3)
C5B Co C20 C21 -57.8(5)
C5A Co C20 C21 177.0(2)
C1A Co C20 C21 -79.5(2)
C6A Co C20 C21 -148.8(2)
C3B Co C20 C21 108.3(14)
C3A Co C20 C21 11.8(12)
C2B Co C20 C24 39.5(5)
C2A Co C20 C24 -162.1(2)
C22 Co C20 C24 -80.9(2)
C23 Co C20 C24 -37.84(19)
C1B Co C20 C24 76.9(3)
C6B Co C20 C24 148.8(3)
C5B Co C20 C24 -175.7(4)
C21 Co C20 C24 -117.8(3)
C5A Co C20 C24 59.2(3)
C1A Co C20 C24 162.6(2)
C6A Co C20 C24 93.4(2)
C3B Co C20 C24 -9.5(14)
C3A Co C20 C24 -106.0(11)
C2B Co C20 C25 -78.7(6)
C24 Co C20 C25 -118.3(5)
C2A Co C20 C25 79.6(5)
C22 Co C20 C25 160.9(4)
C23 Co C20 C25 -156.1(4)
C1B Co C20 C25 -41.3(5)
C6B Co C20 C25 30.6(5)
C5B Co C20 C25 66.1(6)
C21 Co C20 C25 123.9(5)
C5A Co C20 C25 -59.1(4)
C1A Co C20 C25 44.4(4)
C6A Co C20 C25 -24.9(4)
C3B Co C20 C25 -127.8(14)
C3A Co C20 C25 135.7(10)
C24 C20 C21 C22 1.9(4)
C25 C20 C21 C22 176.9(3)
Co C20 C21 C22 -58.4(3)
C24 C20 C21 C26 -176.2(4)
C25 C20 C21 C26 -1.2(6)
Co C20 C21 C26 123.5(4)
C24 C20 C21 Co 60.2(2)
C25 C20 C21 Co -124.7(4)
C2B Co C21 C20 -74.9(13)
C24 Co C21 C20 -38.52(19)
C2A Co C21 C20 151.0(2)
C22 Co C21 C20 -120.4(3)
C23 Co C21 C20 -82.7(2)
C1B Co C21 C20 25.6(5)
C6B Co C21 C20 96.7(4)
C5B Co C21 C20 136.4(4)
C5A Co C21 C20 -8.3(6)
C1A Co C21 C20 111.2(2)
C6A Co C21 C20 44.3(3)
C3B Co C21 C20 -157.3(6)
C3A Co C21 C20 -177.6(2)
C2B Co C21 C22 45.5(13)
C24 Co C21 C22 81.9(2)
C2A Co C21 C22 -88.6(2)
C20 Co C21 C22 120.4(3)
C23 Co C21 C22 37.7(2)
C1B Co C21 C22 146.1(5)
C6B Co C21 C22 -142.9(4)
C5B Co C21 C22 -103.2(4)
C5A Co C21 C22 112.2(5)
C1A Co C21 C22 -128.4(2)
C6A Co C21 C22 164.7(2)
C3B Co C21 C22 -36.9(6)
C3A Co C21 C22 -57.2(3)
C2B Co C21 C26 164.8(12)
C24 Co C21 C26 -158.8(4)
C2A Co C21 C26 30.7(4)
C20 Co C21 C26 -120.3(5)
C22 Co C21 C26 119.3(5)
C23 Co C21 C26 157.0(4)
C1B Co C21 C26 -94.6(6)
C6B Co C21 C26 -23.6(5)
C5B Co C21 C26 16.1(5)
C5A Co C21 C26 -128.5(6)
C1A Co C21 C26 -9.1(4)
C6A Co C21 C26 -76.0(4)
C3B Co C21 C26 82.5(7)
C3A Co C21 C26 62.1(5)
C20 C21 C22 C23 -2.2(4)
C26 C21 C22 C23 176.0(4)
Co C21 C22 C23 -60.6(3)
C20 C21 C22 C27 -177.5(4)
C26 C21 C22 C27 0.6(6)
Co C21 C22 C27 124.0(4)
C20 C21 C22 Co 58.5(2)
C26 C21 C22 Co -123.4(4)
C2B Co C22 C23 -46.8(6)
C24 Co C22 C23 37.9(2)
C2A Co C22 C23 -140.7(2)
C20 Co C22 C23 81.7(2)
C1B Co C22 C23 -2.1(11)
C6B Co C22 C23 170.9(5)
C5B Co C22 C23 -154.7(5)
C21 Co C22 C23 118.2(3)
C5A Co C22 C23 -33.2(4)
C1A Co C22 C23 -176.9(2)
C6A Co C22 C23 54.5(7)
C3B Co C22 C23 -84.1(4)
C3A Co C22 C23 -102.1(3)
C2B Co C22 C21 -165.0(5)
C24 Co C22 C21 -80.3(2)
C2A Co C22 C21 101.1(2)
C20 Co C22 C21 -36.5(2)
C23 Co C22 C21 -118.2(3)
C1B Co C22 C21 -120.3(10)
C6B Co C22 C21 52.7(5)
C5B Co C22 C21 87.1(5)
C5A Co C22 C21 -151.4(3)
C1A Co C22 C21 64.9(3)
C6A Co C22 C21 -63.7(7)
C3B Co C22 C21 157.7(4)
C3A Co C22 C21 139.7(2)
C2B Co C22 C27 74.8(6)
C24 Co C22 C27 159.5(4)
C2A Co C22 C27 -19.1(4)
C20 Co C22 C27 -156.7(4)
C23 Co C22 C27 121.6(5)
C1B Co C22 C27 119.5(10)
C6B Co C22 C27 -67.5(6)
C5B Co C22 C27 -33.1(6)
C21 Co C22 C27 -120.2(4)
C5A Co C22 C27 88.4(4)
C1A Co C22 C27 -55.3(4)
C6A Co C22 C27 176.1(6)
C3B Co C22 C27 37.5(5)
C3A Co C22 C27 19.5(4)
C21 C22 C23 C24 1.6(4)
C27 C22 C23 C24 176.9(4)
Co C22 C23 C24 -59.3(3)
C21 C22 C23 C28 -177.3(4)
C27 C22 C23 C28 -2.0(7)
Co C22 C23 C28 121.8(4)
C21 C22 C23 Co 60.8(3)
C27 C22 C23 Co -123.9(4)
C2B Co C23 C22 144.1(4)
C24 Co C23 C22 -119.0(3)
C2A Co C23 C22 53.3(3)
C20 Co C23 C22 -81.3(2)
C1B Co C23 C22 179.1(4)
C6B Co C23 C22 -41.6(19)
C5B Co C23 C22 40.4(8)
C21 Co C23 C22 -38.2(2)
C5A Co C23 C22 160.0(2)
C1A Co C23 C22 8.2(6)
C6A Co C23 C22 -166.4(2)
C3B Co C23 C22 105.5(4)
C3A Co C23 C22 90.2(3)
C2B Co C23 C24 -96.9(4)
C2A Co C23 C24 172.3(2)
C20 Co C23 C24 37.7(2)
C22 Co C23 C24 119.0(3)
C1B Co C23 C24 -61.9(4)
C6B Co C23 C24 77.4(19)
C5B Co C23 C24 159.4(7)
C21 Co C23 C24 80.8(2)
C5A Co C23 C24 -81.0(2)
C1A Co C23 C24 127.2(5)
C6A Co C23 C24 -47.4(3)
C3B Co C23 C24 -135.5(4)
C3A Co C23 C24 -150.8(2)
C2B Co C23 C28 23.8(5)
C24 Co C23 C28 120.7(4)
C2A Co C23 C28 -67.0(4)
C20 Co C23 C28 158.4(4)
C22 Co C23 C28 -120.3(5)
C1B Co C23 C28 58.9(6)
C6B Co C23 C28 -161.9(18)
C5B Co C23 C28 -79.9(8)
C21 Co C23 C28 -158.4(4)
C5A Co C23 C28 39.7(4)
C1A Co C23 C28 -112.1(5)
C6A Co C23 C28 73.4(4)
C3B Co C23 C28 -14.7(5)
C3A Co C23 C28 -30.1(4)
C21 C20 C24 C23 -0.9(4)
C25 C20 C24 C23 -176.2(3)
Co C20 C24 C23 60.2(2)
C21 C20 C24 C29 174.3(4)
C25 C20 C24 C29 -1.0(6)
Co C20 C24 C29 -124.6(4)
C21 C20 C24 Co -61.1(2)
C25 C20 C24 Co 123.6(3)
C22 C23 C24 C20 -0.4(4)
C28 C23 C24 C20 178.5(4)
Co C23 C24 C20 -60.1(2)
C22 C23 C24 C29 -175.6(4)
C28 C23 C24 C29 3.3(6)
Co C23 C24 C29 124.7(4)
C22 C23 C24 Co 59.7(3)
C28 C23 C24 Co -121.4(4)
C2B Co C24 C20 -152.1(3)
C2A Co C24 C20 88.4(9)
C22 Co C24 C20 81.6(2)
C23 Co C24 C20 118.9(3)
C1B Co C24 C20 -111.8(4)
C6B Co C24 C20 -46.7(5)
C5B Co C24 C20 15.4(16)
C21 Co C24 C20 37.88(18)
C5A Co C24 C20 -133.1(2)
C1A Co C24 C20 -31.7(4)
C6A Co C24 C20 -94.8(2)
C3B Co C24 C20 177.1(4)
C3A Co C24 C20 166.5(3)
C2B Co C24 C23 89.0(3)
C2A Co C24 C23 -30.4(9)
C20 Co C24 C23 -118.9(3)
C22 Co C24 C23 -37.23(19)
C1B Co C24 C23 129.3(3)
C6B Co C24 C23 -165.6(4)
C5B Co C24 C23 -103.5(15)
C21 Co C24 C23 -81.0(2)
C5A Co C24 C23 108.0(2)
C1A Co C24 C23 -150.6(3)
C6A Co C24 C23 146.3(2)
C3B Co C24 C23 58.3(4)
C3A Co C24 C23 47.6(3)
C2B Co C24 C29 -31.7(5)
C2A Co C24 C29 -151.1(7)
C20 Co C24 C29 120.4(5)
C22 Co C24 C29 -157.9(4)
C23 Co C24 C29 -120.7(5)
C1B Co C24 C29 8.6(5)
C6B Co C24 C29 73.7(6)
C5B Co C24 C29 135.8(15)
C21 Co C24 C29 158.3(4)
C5A Co C24 C29 -12.7(4)
C1A Co C24 C29 88.7(5)
C6A Co C24 C29 25.7(4)
C3B Co C24 C29 -62.4(6)
C3A Co C24 C29 -73.1(5)
